data_7026322
loop_
_publ_author_name
'Arora, Himanshu'
'Philouze, Christian'
'Jarjayes, Olivier'
'Thomas, Fabrice'

_publ_section_title
;
 Co(II), Ni(II), Cu(II) and Zn(II) complexes of a bipyridine bis-phenol
 conjugate: generation and properties of coordinated radical species.
;
_journal_issue 42
_journal_name_full 'Dalton transactions (Cambridge, England : 2003)'
_journal_page_first 10088
_journal_page_last 10098
_journal_paper_doi 10.1039/c0dt00342e
_journal_volume 39
_journal_year 2010
_chemical_formula_moiety 'C76 H92 N4 Ni O4 '
_chemical_formula_sum 'C76 H92 N4 Ni O4'
_chemical_formula_weight 1184.29
_space_group_IT_number 60
_symmetry_cell_setting orthorhombic
_symmetry_Int_Tables_number 60
_symmetry_space_group_name_Hall '-P 2n 2ab'
_symmetry_space_group_name_H-M 'P b c n'
_audit_creation_date 2010-04-08
_audit_creation_method 'by teXsan v1.8'
_audit_update_record
;
?
;
_cell_angle_alpha 90
_cell_angle_beta 90
_cell_angle_gamma 90
_cell_formula_units_Z 2
_cell_length_a 18.044(2)
_cell_length_b 26.673(9)
_cell_length_c 6.846(1)
_cell_measurement_reflns_used 0
_cell_measurement_temperature 200.0
_cell_measurement_theta_max 0.0
_cell_measurement_theta_min 0.0
_cell_volume 3294.9(13)
_computing_cell_refinement 'Bruker-Enraf-Nonius kappaCCD'
_computing_data_collection 'Bruker-Enraf-Nonius kappaCCD'
_computing_data_reduction 'teXsan (MSC, 1992-1997)'
_computing_publication_material 'teXsan (MSC, 1992-1997)'
_computing_structure_refinement 'teXsan (MSC, 1992-1997)'
_computing_structure_solution SIR92
_diffrn_ambient_temperature 200.0
_diffrn_measured_fraction_theta_full 0.992
_diffrn_measured_fraction_theta_max 0.992
_diffrn_measurement_device_type 'Bruker-Enraf-Nonius kappaCCD'
_diffrn_measurement_method 'phi and omega scans'
_diffrn_orient_matrix_UB_11 0.00000
_diffrn_orient_matrix_UB_12 0.00000
_diffrn_orient_matrix_UB_13 0.00000
_diffrn_orient_matrix_UB_21 0.00000
_diffrn_orient_matrix_UB_22 0.00000
_diffrn_orient_matrix_UB_23 0.00000
_diffrn_orient_matrix_UB_31 0.00000
_diffrn_orient_matrix_UB_32 0.00000
_diffrn_orient_matrix_UB_33 0.00000
_diffrn_radiation_monochromator graphite
_diffrn_radiation_source 'X-ray tube'
_diffrn_radiation_type 'Mo K\a'
_diffrn_radiation_wavelength 0.71073
_diffrn_reflns_av_R_equivalents 0.06947
_diffrn_reflns_av_sigmaI/netI 0.150
_diffrn_reflns_limit_h_max 25
_diffrn_reflns_limit_h_min -24
_diffrn_reflns_limit_k_max 37
_diffrn_reflns_limit_k_min -37
_diffrn_reflns_limit_l_max 9
_diffrn_reflns_limit_l_min -9
_diffrn_reflns_number 25920
_diffrn_reflns_reduction_process 'Lp corrections applied'
_diffrn_reflns_theta_full 30.00
_diffrn_reflns_theta_max 30.01
_diffrn_reflns_theta_min 1.13
_diffrn_standards_decay_% 0.00
_diffrn_standards_interval_count 0
_diffrn_standards_number 0
_exptl_absorpt_coefficient_mu 0.347
_exptl_absorpt_correction_T_max 0.945
_exptl_absorpt_correction_T_min 0.428
_exptl_absorpt_correction_type multi-scan
_exptl_crystal_colour black
_exptl_crystal_density_diffrn 1.194
_exptl_crystal_density_meas ?
_exptl_crystal_description needle
_exptl_crystal_F_000 1328.00
_exptl_crystal_size_max 0.40
_exptl_crystal_size_mid 0.10
_exptl_crystal_size_min 0.09
_refine_diff_density_max 0.60
_refine_diff_density_min -0.87
_refine_ls_extinction_method none
_refine_ls_goodness_of_fit_all 1.954
_refine_ls_goodness_of_fit_ref 1.954
_refine_ls_hydrogen_treatment noref
_refine_ls_matrix_type full
_refine_ls_number_constraints 0
_refine_ls_number_parameters 195
_refine_ls_number_reflns 2875
_refine_ls_number_restraints 0
_refine_ls_R_factor_all 0.0955
_refine_ls_R_factor_gt 0.0955
_refine_ls_shift/su_max 0.0147
_refine_ls_shift/su_mean 0.0012
_refine_ls_structure_factor_coef F
_refine_ls_weighting_details 'w = 1/[\s^2^(Fo) + 0.00250|Fo|^2^]'
_refine_ls_weighting_scheme sigma
_refine_ls_wR_factor_all 0.1498
_refine_ls_wR_factor_ref 0.1498
_reflns_number_gt 2875
_reflns_number_total 4790
_reflns_threshold_expression I>2.00\s(I)
_cod_data_source_file c0dt00342e.txt
_cod_data_source_block sadabs_772955
_cod_depositor_comments
;
The following automatic conversions were performed:

'_exptl_crystal_density_meas' value 'not measured' was changed to '?'
- the value is perceived as not measured.

Automatic conversion script
Id: cif_fix_values 3008 2015-01-20 13:52:24Z robertas 
;
_cod_original_cell_volume 3294.9(10)
_cod_original_sg_symbol_H-M 'P b c n '
_cod_original_formula_sum 'C76 H92 N4 Ni O4 '
_cod_database_code 7026322

loop_
_symmetry_equiv_pos_as_xyz
' +x, +y, +z'
1/2-x,1/2-y,1/2+z
'1/2+x,1/2-y, -z'
' -x, +y,1/2-z'
' -x, -y, -z'
1/2+x,1/2+y,1/2-z
'1/2-x,1/2+y, +z'
' +x, -y,1/2+z'

loop_
_atom_site_label
_atom_site_fract_x
_atom_site_fract_y
_atom_site_fract_z
_atom_site_U_iso_or_equiv
_atom_site_occupancy
_atom_site_refinement_flags
_atom_site_adp_type
_atom_site_calc_flag
Ni(1) 1.0000 0.05909(3) 0.7500 0.0278(2) 1.000 ST Uani d
O(1) 1.0631(2) 0.1095(1) 0.6741(6) 0.0346(8) 1.000 . Uani d
N(1) 1.0681(2) 0.0077(1) 0.6941(6) 0.0293(9) 1.000 . Uani d
C(1) 1.1327(2) 0.1075(2) 0.6295(7) 0.033(1) 1.000 . Uani d
C(2) 1.1710(3) 0.1540(2) 0.5826(8) 0.040(1) 1.000 . Uani d
C(3) 1.2472(3) 0.1510(2) 0.5368(9) 0.047(1) 1.000 . Uani d
C(4) 1.2882(3) 0.1070(3) 0.5413(9) 0.052(2) 1.000 . Uani d
C(5) 1.2519(3) 0.0643(2) 0.5801(8) 0.041(1) 1.000 . Uani d
C(6) 1.1754(3) 0.0622(2) 0.6183(8) 0.035(1) 1.000 . Uani d
C(7) 1.1399(2) 0.0125(2) 0.6371(7) 0.030(1) 1.000 . Uani d
C(8) 1.1797(2) -0.0316(2) 0.5974(8) 0.039(1) 1.000 . Uani d
C(9) 1.1496(2) -0.0785(2) 0.6124(8) 0.035(1) 1.000 . Uani d
C(10) 1.0771(3) -0.0825(2) 0.6760(8) 0.036(1) 1.000 . Uani d
C(11) 1.0382(2) -0.0394(2) 0.7140(6) 0.026(1) 1.000 . Uani d
C(12) 1.1300(3) 0.2044(2) 0.5816(9) 0.044(1) 1.000 . Uani d
C(13) 1.1815(4) 0.2483(2) 0.521(1) 0.067(2) 1.000 . Uani d
C(14) 1.0669(3) 0.2032(2) 0.4347(9) 0.049(2) 1.000 . Uani d
C(15) 1.1023(4) 0.2156(2) 0.7904(9) 0.055(2) 1.000 . Uani d
C(16) 1.3715(3) 0.1079(3) 0.488(1) 0.074(2) 1.000 . Uani d
C(17) 1.3786(5) 0.1181(4) 0.276(2) 0.103(3) 1.000 . Uani d
C(18) 1.4089(4) 0.1506(4) 0.600(2) 0.109(3) 1.000 . Uani d
C(19) 1.4100(4) 0.0602(3) 0.535(2) 0.118(4) 1.000 . Uani d
H(1) 1.2719 0.1811 0.5007 0.056 1.000 . Uiso c
H(2) 1.2793 0.0339 0.5820 0.049 1.000 . Uiso c
H(3) 1.2300 -0.0287 0.5582 0.046 1.000 . Uiso c
H(4) 1.1777 -0.1075 0.5802 0.042 1.000 . Uiso c
H(5) 1.0546 -0.1144 0.6930 0.043 1.000 . Uiso c
H(6) 1.2210 0.2510 0.6125 0.080 1.000 . Uiso c
H(7) 1.2010 0.2421 0.3948 0.080 1.000 . Uiso c
H(8) 1.1540 0.2786 0.5201 0.080 1.000 . Uiso c
H(9) 1.0424 0.2347 0.4344 0.059 1.000 . Uiso c
H(10) 1.0862 0.1966 0.3082 0.059 1.000 . Uiso c
H(11) 1.0328 0.1777 0.4697 0.059 1.000 . Uiso c
H(12) 1.1433 0.2167 0.8772 0.066 1.000 . Uiso c
H(13) 1.0775 0.2470 0.7919 0.066 1.000 . Uiso c
H(14) 1.0690 0.1900 0.8307 0.066 1.000 . Uiso c
H(15) 1.4295 0.1188 0.2413 0.124 1.000 . Uiso c
H(16) 1.3565 0.1496 0.2469 0.124 1.000 . Uiso c
H(17) 1.3541 0.0925 0.2047 0.124 1.000 . Uiso c
H(18) 1.4602 0.1515 0.5684 0.131 1.000 . Uiso c
H(19) 1.3866 0.1816 0.5650 0.131 1.000 . Uiso c
H(20) 1.4032 0.1453 0.7365 0.131 1.000 . Uiso c
H(21) 1.4610 0.0629 0.5015 0.141 1.000 . Uiso c
H(22) 1.4056 0.0535 0.6710 0.141 1.000 . Uiso c
H(23) 1.3882 0.0336 0.4631 0.141 1.000 . Uiso c

loop_
_atom_site_aniso_label
_atom_site_aniso_U_11
_atom_site_aniso_U_22
_atom_site_aniso_U_33
_atom_site_aniso_U_12
_atom_site_aniso_U_13
_atom_site_aniso_U_23
Ni(1) 0.0227(3) 0.0283(3) 0.0324(4) 0.0000 -0.0004(4) 0.0000
O(1) 0.021(1) 0.035(2) 0.047(2) -0.004(1) 0.005(1) 0.002(2)
N(1) 0.028(2) 0.035(2) 0.025(2) -0.001(2) -0.005(2) 0.002(2)
C(1) 0.026(2) 0.047(3) 0.027(3) -0.005(2) -0.007(2) 0.004(2)
C(2) 0.034(2) 0.048(3) 0.038(3) -0.012(2) 0.007(2) 0.004(2)
C(3) 0.035(2) 0.050(3) 0.056(4) -0.021(2) -0.004(3) 0.008(3)
C(4) 0.022(2) 0.076(4) 0.057(4) -0.020(2) 0.008(2) 0.014(3)
C(5) 0.019(2) 0.060(3) 0.045(3) 0.002(2) -0.007(2) 0.009(3)
C(6) 0.029(2) 0.047(3) 0.029(3) 0.001(2) 0.000(2) 0.003(2)
C(7) 0.015(2) 0.047(3) 0.028(3) 0.000(2) 0.000(2) 0.003(2)
C(8) 0.020(2) 0.058(3) 0.037(3) 0.009(2) -0.003(2) 0.003(3)
C(9) 0.021(2) 0.046(3) 0.039(3) 0.010(2) -0.011(2) -0.002(2)
C(10) 0.031(2) 0.030(2) 0.046(3) 0.004(2) -0.003(2) -0.001(2)
C(11) 0.022(2) 0.038(2) 0.017(2) 0.001(2) -0.005(2) 0.003(2)
C(12) 0.054(3) 0.032(2) 0.047(3) -0.007(2) 0.001(3) 0.000(2)
C(13) 0.093(5) 0.038(3) 0.070(4) -0.030(3) 0.003(4) 0.008(3)
C(14) 0.063(3) 0.029(2) 0.054(4) 0.008(2) -0.004(3) 0.001(3)
C(15) 0.073(4) 0.048(3) 0.043(4) -0.018(3) 0.000(3) -0.005(3)
C(16) 0.023(2) 0.104(5) 0.094(6) -0.016(3) -0.003(3) 0.025(5)
C(17) 0.051(4) 0.148(9) 0.110(8) -0.008(5) 0.021(4) 0.005(6)
C(18) 0.040(3) 0.137(7) 0.149(9) -0.047(4) -0.018(5) 0.016(7)
C(19) 0.028(3) 0.109(7) 0.22(1) -0.003(4) 0.028(5) 0.051(7)

loop_
_atom_type_symbol
_atom_type_oxidation_number
_atom_type_number_in_cell
_atom_type_scat_dispersion_real
_atom_type_scat_dispersion_imag
_atom_type_scat_source
C 0 152 0.002 0.002
;International Tables for Crystallography
(1992, Vol. C, Tables 4.2.6.8 and 6.1.1.1)
;
N 0 8 0.004 0.003
;International Tables for Crystallography
(1992, Vol. C, Tables 4.2.6.8 and 6.1.1.1)
;
O 0 8 0.008 0.006
;International Tables for Crystallography
(1992, Vol. C, Tables 4.2.6.8 and 6.1.1.1)
;
H 0 184 0.000 0.000
;International Tables for Crystallography
(1992, Vol. C, Table 6.1.1.2)
;
Ni 0 4 0.285 1.113
;International Tables for Crystallography
(1992, Vol. C, Tables 4.2.6.8 and 6.1.1.1)
;

loop_
_geom_angle_atom_site_label_1
_geom_angle_atom_site_label_2
_geom_angle_atom_site_label_3
_geom_angle
_geom_angle_site_symmetry_1
_geom_angle_site_symmetry_3
_geom_angle_publ_flag
O1 NI1 O1 85.9(2) . 4_756 yes
O1 NI1 N1 94.1(2) . . yes
O1 NI1 N1 175.1(2) . 4_756 yes
O1 NI1 N1 175.1(2) 4_756 . yes
O1 NI1 N1 94.1(2) 4_756 4_756 yes
N1 NI1 N1 86.4(2) . 4_756 yes
NI1 O1 C1 129.6(3) . . yes
NI1 N1 C7 127.8(3) . . yes
NI1 N1 C11 113.0(3) . . yes
C7 N1 C11 119.2(4) . . yes
O1 C1 C2 118.5(5) . . yes
O1 C1 C6 124.7(5) . . yes
C2 C1 C6 116.9(4) . . yes
C1 C2 C3 117.6(5) . . yes
C1 C2 C12 121.2(4) . . yes
C3 C2 C12 121.2(5) . . yes
C2 C3 C4 124.2(5) . . yes
C2 C3 H1 117.9 . . no
C4 C3 H1 117.9 . . no
C3 C4 C5 117.5(4) . . yes
C3 C4 C16 120.0(6) . . yes
C5 C4 C16 122.4(6) . . yes
C4 C5 C6 123.5(5) . . yes
C4 C5 H2 118.3 . . no
C6 C5 H2 118.3 . . no
C1 C6 C5 120.1(5) . . yes
C1 C6 C7 121.3(4) . . yes
C5 C6 C7 118.5(4) . . yes
N1 C7 C6 121.4(4) . . yes
N1 C7 C8 117.7(4) . . yes
C6 C7 C8 120.9(4) . . yes
C7 C8 C9 123.3(4) . . yes
C7 C8 H3 118.3 . . no
C9 C8 H3 118.3 . . no
C8 C9 C10 117.9(5) . . yes
C8 C9 H4 121.0 . . no
C10 C9 H4 121.0 . . no
C9 C10 C11 118.6(4) . . yes
C9 C10 H5 120.7 . . no
C11 C10 H5 120.7 . . no
N1 C11 C10 123.2(4) . . yes
N1 C11 C11 113.8(2) . 4_756 yes
C10 C11 C11 123.0(3) . 4_756 yes
C2 C12 C13 111.9(5) . . yes
C2 C12 C14 110.3(4) . . yes
C2 C12 C15 108.8(5) . . yes
C13 C12 C14 106.8(5) . . yes
C13 C12 C15 107.0(5) . . yes
C14 C12 C15 112.0(5) . . yes
C12 C13 H6 109.5 . . no
C12 C13 H7 109.5 . . no
C12 C13 H8 109.5 . . no
H6 C13 H7 109.5 . . no
H6 C13 H8 109.5 . . no
H7 C13 H8 109.5 . . no
C12 C14 H9 109.5 . . no
C12 C14 H10 109.5 . . no
C12 C14 H11 109.5 . . no
H9 C14 H10 109.5 . . no
H9 C14 H11 109.5 . . no
H10 C14 H11 109.5 . . no
C12 C15 H12 109.5 . . no
C12 C15 H13 109.5 . . no
C12 C15 H14 109.5 . . no
H12 C15 H13 109.5 . . no
H12 C15 H14 109.5 . . no
H13 C15 H14 109.5 . . no
C4 C16 C17 108.5(6) . . yes
C4 C16 C18 108.8(7) . . yes
C4 C16 C19 113.0(6) . . yes
C17 C16 C18 108.4(8) . . yes
C17 C16 C19 109.2(9) . . yes
C18 C16 C19 108.9(7) . . yes
C16 C17 H15 109.5 . . no
C16 C17 H16 109.5 . . no
C16 C17 H17 109.5 . . no
H15 C17 H16 109.5 . . no
H15 C17 H17 109.5 . . no
H16 C17 H17 109.5 . . no
C16 C18 H18 109.5 . . no
C16 C18 H19 109.5 . . no
C16 C18 H20 109.5 . . no
H18 C18 H19 109.5 . . no
H18 C18 H20 109.5 . . no
H19 C18 H20 109.5 . . no
C16 C19 H21 109.5 . . no
C16 C19 H22 109.5 . . no
C16 C19 H23 109.5 . . no
H21 C19 H22 109.5 . . no
H21 C19 H23 109.5 . . no
H22 C19 H23 109.5 . . no

loop_
_geom_bond_atom_site_label_1
_geom_bond_atom_site_label_2
_geom_bond_distance
_geom_bond_site_symmetry_2
_geom_bond_publ_flag
NI1 O1 1.837(3) . yes
NI1 O1 1.837(3) 4_756 yes
NI1 N1 1.880(4) . yes
NI1 N1 1.880(4) 4_756 yes
O1 C1 1.294(5) . yes
N1 C7 1.360(5) . yes
N1 C11 1.373(6) . yes
C1 C2 1.456(7) . yes
C1 C6 1.434(7) . yes
C2 C3 1.412(7) . yes
C2 C12 1.534(7) . yes
C3 C4 1.389(9) . yes
C3 H1 0.95 . no
C4 C5 1.339(8) . yes
C4 C16 1.547(7) . yes
C5 C6 1.406(7) . yes
C5 H2 0.95 . no
C6 C7 1.478(7) . yes
C7 C8 1.403(7) . yes
C8 C9 1.368(8) . yes
C8 H3 0.95 . no
C9 C10 1.384(7) . yes
C9 H4 0.95 . no
C10 C11 1.372(7) . yes
C10 H5 0.95 . no
C11 C11 1.465(8) 4_756 yes
C12 C13 1.551(8) . yes
C12 C14 1.519(9) . yes
C12 C15 1.544(9) . yes
C13 H6 0.95 . no
C13 H7 0.95 . no
C13 H8 0.95 . no
C14 H9 0.95 . no
C14 H10 0.95 . no
C14 H11 0.95 . no
C15 H12 0.95 . no
C15 H13 0.95 . no
C15 H14 0.95 . no
C16 C17 1.48(1) . yes
C16 C18 1.53(1) . yes
C16 C19 1.49(1) . yes
C17 H15 0.95 . no
C17 H16 0.95 . no
C17 H17 0.95 . no
C18 H18 0.95 . no
C18 H19 0.95 . no
C18 H20 0.95 . no
C19 H21 0.95 . no
C19 H22 0.95 . no
C19 H23 0.95 . no

loop_
_geom_contact_atom_site_label_1
_geom_contact_atom_site_label_2
_geom_contact_distance
_geom_contact_site_symmetry_2
_geom_contact_publ_flag
O1 C9 3.482(6) 8 no
O1 C10 3.495(7) 8_554 no
O1 C10 3.520(7) 8 no
O1 C10 3.558(6) 5_756 no
N1 C7 3.342(6) 8 no
N1 C11 3.436(6) 8_554 no
N1 N1 3.448(6) 8 no
N1 N1 3.448(6) 8_554 no
N1 C8 3.476(6) 8 no
N1 C11 3.493(5) 5_756 no
C1 C10 3.331(7) 8_554 no
C1 C9 3.409(7) 8 no
C6 C8 3.381(8) 8 no
C6 C9 3.442(8) 8 no
C6 C9 3.522(7) 8_554 no
C6 C10 3.551(7) 8_554 no
C7 C8 3.272(7) 8 no
C7 C7 3.487(2) 8 no
C7 C7 3.487(2) 8_554 no
C7 C11 3.504(6) 8_554 no
C14 C14 3.50(1) 4_755 no
